data_1528953
loop_
_publ_author_name
'Verscharen, W.'
'Babel, D.'

_publ_section_title
;
 Roentgen- und Neutronen-Strukturbestimmung des Na2 Mn Fe F7-Typs: eine
 trigonale Weberit-Variante
;
_journal_name_full 'Journal of Solid State Chemistry'
_journal_page_first 405
_journal_page_last 421
_journal_volume 24
_journal_year 1978
_chemical_formula_sum 'F7 Mn Na2 V'
_chemical_name_systematic 'Na2 Mn V F7'
_space_group_IT_number 152
_symmetry_space_group_name_Hall 'P 31 2"'
_symmetry_space_group_name_H-M 'P 31 2 1'
_cell_angle_alpha 90
_cell_angle_beta 90
_cell_angle_gamma 120
_cell_formula_units_Z 6
_cell_length_a 7.492
_cell_length_b 7.492
_cell_length_c 18.261
_cell_volume 887.668
_citation_journal_id_ASTM JSSCBI
_cod_data_source_file Verscharen_JSSCBI_1978_203.cif
_cod_data_source_block F7Mn1Na2V1
_cod_original_cell_volume 887.6683
_cod_original_formula_sum 'F7 Mn1 Na2 V1'
_cod_database_code 1528953

loop_
_symmetry_equiv_pos_as_xyz
x,y,z
-y,x-y,z+1/3
-x+y,-x,z+2/3
y,x,-z
-x,-x+y,-z+1/3
x-y,-y,-z+2/3

loop_
_atom_site_label
_atom_site_type_symbol
_atom_site_fract_x
_atom_site_fract_y
_atom_site_fract_z
_atom_site_occupancy
_atom_site_U_iso_or_equiv
V1 V+3 0.3177 0 0.3333 1 0.0
F6 F-1 0.1959 0.2473 0.1452 1 0.0
F2 F-1 0.7957 0.9346 0.947 1 0.0
V2 V+3 0.3399 0 0.8333 1 0.0
Na1 Na+1 0.5143 0.8723 0.6694 1 0.0
Na2 Na+1 0.8245 0 0.3333 1 0.0
F7 F-1 0.0527 0.4275 0.873 1 0.0
Na3 Na+1 0.8674 0.0378 0.8382 0.5 0.0
F5 F-1 0.0658 0.3766 0.2688 1 0.0
F4 F-1 0.8092 0.4361 0.1884 1 0.0
F3 F-1 0.5589 0.4249 0.0541 1 0.0
Mn1 Mn+2 0.4957 0.8377 0.1698 1 0.0
F1 F-1 0.7557 0.1939 0.6057 1 0.0
